data_4326561
loop_
_publ_author_name
'Ghenadie Novitchi'
'Lothar Helm'
'Christopher E. Anson'
'Annie K. Powell'
'Andr\'e E. Merbach'

_publ_contact_author
; 
'Lother Helm'
;
_publ_contact_author_email lothar.helm@epfl.ch
_publ_contact_author_phone '+41 21 693 98 76'
_publ_section_title
;
 NMR Study of Ligand Exchange and Electron Self-Exchange between
 Oxo-Centered Trinuclear Clusters [Fe3(\m3-O)(\m-O2CR)6(4-R'py)3]+/0
;
_journal_name_full 'Inorganic Chemistry'
_journal_page_first 10402
_journal_page_last 10416
_journal_paper_doi 10.1021/ic201484q
_journal_volume 50
_journal_year 2011
_chemical_formula_moiety '(C84 H111 Fe3 N3 O13), (N O3), 3.5(C7 H8)'
_chemical_formula_sum 'C108.5 H139 Fe3 N4 O16'
_chemical_formula_weight 1922.79
_chemical_name_systematic
; 
 ? 
;
_space_group_IT_number 2
_symmetry_cell_setting triclinic
_symmetry_space_group_name_Hall '-P 1'
_symmetry_space_group_name_H-M 'P -1'
_atom_sites_solution_hydrogens geom
_atom_sites_solution_primary direct
_atom_sites_solution_secondary difmap
_audit_creation_method SHELXL-97
_cell_angle_alpha 100.128(1)
_cell_angle_beta 92.063(1)
_cell_angle_gamma 109.350(1)
_cell_formula_units_Z 2
_cell_length_a 12.8294(4)
_cell_length_b 15.2913(4)
_cell_length_c 27.2934(8)
_cell_measurement_reflns_used 13594
_cell_measurement_temperature 100(2)
_cell_measurement_theta_max 28.10
_cell_measurement_theta_min 2.29
_cell_volume 4947.5(3)
_computing_cell_refinement 'SMART-NT 5.6 (Bruker AXS Inc., 2005)'
_computing_data_collection 'SMART-NT 5.6 (Bruker AXS Inc., 2005)'
_computing_data_reduction 'SAINT+ 6.45 (Bruker AXS Inc., 2003)'
_computing_molecular_graphics 'Diamond 2.1 (Crystal Impact, 1998)'
_computing_publication_material 'SHELXTL 6.14 (BrukerAXS Inc., 2003)'
_computing_structure_refinement 'SHELXTL 6.14 (BrukerAXS Inc., 2003)'
_computing_structure_solution 'SHELXTL 6.14 (BrukerAXS Inc., 2003)'
_diffrn_ambient_temperature 100(2)
_diffrn_detector_area_resol_mean 8.333
_diffrn_measured_fraction_theta_full 0.990
_diffrn_measured_fraction_theta_max 0.885
_diffrn_measurement_device_type 'Bruker SMART Apex'
_diffrn_measurement_method 'CCD area detector'
_diffrn_radiation_monochromator graphite
_diffrn_radiation_source 'rotating anode'
_diffrn_radiation_type MoK\a
_diffrn_radiation_wavelength 0.71073
_diffrn_reflns_av_R_equivalents 0.0251
_diffrn_reflns_av_sigmaI/netI 0.0451
_diffrn_reflns_limit_h_max 17
_diffrn_reflns_limit_h_min -16
_diffrn_reflns_limit_k_max 19
_diffrn_reflns_limit_k_min -20
_diffrn_reflns_limit_l_max 33
_diffrn_reflns_limit_l_min -35
_diffrn_reflns_number 34427
_diffrn_reflns_theta_full 25.25
_diffrn_reflns_theta_max 28.13
_diffrn_reflns_theta_min 1.49
_exptl_absorpt_coefficient_mu 0.501
_exptl_absorpt_correction_T_max 0.896
_exptl_absorpt_correction_T_min 0.809
_exptl_absorpt_correction_type multi-scan
_exptl_absorpt_process_details 'SADABS 2.10 (Bruker AXS Inc., 2005)'
_exptl_crystal_colour orange
_exptl_crystal_density_diffrn 1.291
_exptl_crystal_description block
_exptl_crystal_F_000 2048
_exptl_crystal_size_max 0.41
_exptl_crystal_size_mid 0.32
_exptl_crystal_size_min 0.24
_refine_diff_density_max 0.992
_refine_diff_density_min -0.394
_refine_diff_density_rms 0.076
_refine_ls_extinction_method none
_refine_ls_goodness_of_fit_ref 1.024
_refine_ls_hydrogen_treatment constr
_refine_ls_matrix_type full
_refine_ls_number_parameters 1245
_refine_ls_number_reflns 21413
_refine_ls_number_restraints 18
_refine_ls_restrained_S_all 1.029
_refine_ls_R_factor_all 0.0671
_refine_ls_R_factor_gt 0.0494
_refine_ls_shift/su_max 0.002
_refine_ls_shift/su_mean 0.000
_refine_ls_structure_factor_coef Fsqd
_refine_ls_weighting_details 'calc w=1/[\s^2^(Fo^2^)+(0.0776P)^2^+2.9425P] where P=(Fo^2^+2Fc^2^)/3'
_refine_ls_weighting_scheme calc
_refine_ls_wR_factor_gt 0.1275
_refine_ls_wR_factor_ref 0.1386
_reflns_number_gt 16741
_reflns_number_total 21413
_reflns_threshold_expression >2sigma(I)
_cod_data_source_file ic201484q_si_001_2.cif
_cod_data_source_block nov64b
_cod_original_cell_volume 4947.5(2)
_cod_original_sg_symbol_Hall '-p 1'
_cod_database_code 4326561

loop_
_symmetry_equiv_pos_as_xyz
'x, y, z'
'-x, -y, -z'

loop_
_atom_site_label
_atom_site_type_symbol
_atom_site_fract_x
_atom_site_fract_y
_atom_site_fract_z
_atom_site_U_iso_or_equiv
_atom_site_adp_type
_atom_site_occupancy
_atom_site_symmetry_multiplicity
_atom_site_calc_flag
_atom_site_refinement_flags
_atom_site_disorder_assembly
_atom_site_disorder_group
Fe1 Fe 0.15576(2) 0.23154(2) 0.308926(12) 0.01438(8) Uani 1 1 d . . .
Fe2 Fe 0.22857(3) 0.16377(2) 0.198332(12) 0.01528(8) Uani 1 1 d . . .
Fe3 Fe 0.42104(2) 0.29939(2) 0.289971(12) 0.01463(8) Uani 1 1 d . . .
O1 O 0.26872(12) 0.23134(11) 0.26602(6) 0.0154(3) Uani 1 1 d . . .
O2 O 0.04792(13) 0.23916(12) 0.25666(6) 0.0207(3) Uani 1 1 d . . .
O3 O 0.11389(13) 0.22335(12) 0.18217(6) 0.0204(3) Uani 1 1 d . . .
C1 C 0.05137(18) 0.24956(16) 0.21178(9) 0.0180(5) Uani 1 1 d . . .
C2 C -0.02248(19) 0.30016(17) 0.19340(9) 0.0188(5) Uani 1 1 d . . .
C3 C -0.1189(2) 0.2965(2) 0.22584(12) 0.0338(6) Uani 1 1 d . . .
H3A H -0.0891 0.3251 0.2611 0.041 Uiso 1 1 calc R . .
H3B H -0.1661 0.2299 0.2242 0.041 Uiso 1 1 calc R . .
C4 C -0.1890(2) 0.3508(2) 0.20702(12) 0.0375(7) Uani 1 1 d . . .
H4A H -0.2520 0.3474 0.2280 0.045 Uiso 1 1 calc R . .
C5 C 0.0496(2) 0.4041(2) 0.19835(15) 0.0423(8) Uani 1 1 d . . .
H5A H 0.1137 0.4090 0.1785 0.051 Uiso 1 1 calc R . .
H5B H 0.0784 0.4322 0.2338 0.051 Uiso 1 1 calc R . .
C6 C -0.0208(3) 0.4585(2) 0.17923(16) 0.0516(10) Uani 1 1 d . . .
H6A H 0.0265 0.5262 0.1818 0.062 Uiso 1 1 calc R . .
C7 C -0.0700(3) 0.2568(3) 0.13922(11) 0.0498(9) Uani 1 1 d . . .
H7A H -0.1176 0.1899 0.1365 0.060 Uiso 1 1 calc R . .
H7B H -0.0088 0.2585 0.1179 0.060 Uiso 1 1 calc R . .
C8 C -0.1392(4) 0.3130(3) 0.12127(12) 0.0568(11) Uani 1 1 d . . .
H8A H -0.1699 0.2848 0.0856 0.068 Uiso 1 1 calc R . .
C9 C -0.1165(3) 0.4529(2) 0.21154(12) 0.0401(7) Uani 1 1 d . . .
H9A H -0.0869 0.4809 0.2469 0.048 Uiso 1 1 calc R . .
H9B H -0.1610 0.4891 0.2005 0.048 Uiso 1 1 calc R . .
C10 C -0.0655(3) 0.4142(3) 0.12517(15) 0.0647(13) Uani 1 1 d . . .
H10A H -0.1083 0.4502 0.1123 0.078 Uiso 1 1 calc R . .
H10B H -0.0030 0.4167 0.1046 0.078 Uiso 1 1 calc R . .
C11 C -0.2340(3) 0.3084(3) 0.15336(15) 0.0533(10) Uani 1 1 d . . .
H11A H -0.2792 0.3434 0.1416 0.064 Uiso 1 1 calc R . .
H11B H -0.2824 0.2417 0.1505 0.064 Uiso 1 1 calc R . .
O4 O 0.08562(13) 0.08755(11) 0.29575(6) 0.0206(3) Uani 1 1 d . . .
O5 O 0.10747(13) 0.05358(11) 0.21446(6) 0.0199(3) Uani 1 1 d . . .
C12 C 0.07439(18) 0.03023(16) 0.25505(9) 0.0182(5) Uani 1 1 d . . .
C13 C 0.01619(19) -0.07506(16) 0.25322(9) 0.0186(5) Uani 1 1 d . . .
C14 C -0.0195(2) -0.09627(17) 0.30398(10) 0.0265(5) Uani 1 1 d . . .
H14A H -0.0709 -0.0627 0.3155 0.032 Uiso 1 1 calc R . .
H14B H 0.0464 -0.0732 0.3289 0.032 Uiso 1 1 calc R . .
C15 C -0.0773(2) -0.20311(18) 0.29989(10) 0.0274(6) Uani 1 1 d . . .
H15A H -0.0997 -0.2162 0.3333 0.033 Uiso 1 1 calc R . .
C16 C -0.0876(2) -0.1103(2) 0.21538(12) 0.0366(7) Uani 1 1 d . . .
H16A H -0.1388 -0.0761 0.2263 0.044 Uiso 1 1 calc R . .
H16B H -0.0660 -0.0975 0.1822 0.044 Uiso 1 1 calc R . .
C17 C -0.1461(3) -0.2164(2) 0.21155(13) 0.0464(9) Uani 1 1 d . . .
H17A H -0.2136 -0.2388 0.1869 0.056 Uiso 1 1 calc R . .
C18 C 0.0952(2) -0.12793(18) 0.23549(11) 0.0307(6) Uani 1 1 d . . .
H18A H 0.1624 -0.1059 0.2596 0.037 Uiso 1 1 calc R . .
H18B H 0.1184 -0.1148 0.2026 0.037 Uiso 1 1 calc R . .
C19 C 0.0360(3) -0.2347(2) 0.23117(13) 0.0426(8) Uani 1 1 d . . .
H19A H 0.0873 -0.2692 0.2193 0.051 Uiso 1 1 calc R . .
C20 C -0.1803(2) -0.2373(2) 0.26212(13) 0.0396(7) Uani 1 1 d . . .
H20A H -0.2183 -0.3062 0.2592 0.047 Uiso 1 1 calc R . .
H20B H -0.2327 -0.2048 0.2737 0.047 Uiso 1 1 calc R . .
C21 C -0.0674(4) -0.2679(2) 0.19377(13) 0.0565(11) Uani 1 1 d . . .
H21A H -0.0457 -0.2553 0.1606 0.068 Uiso 1 1 calc R . .
H21B H -0.1052 -0.3369 0.1903 0.068 Uiso 1 1 calc R . .
C22 C 0.0020(2) -0.25480(19) 0.28217(12) 0.0354(7) Uani 1 1 d . . .
H22A H -0.0349 -0.3237 0.2796 0.043 Uiso 1 1 calc R . .
H22B H 0.0687 -0.2332 0.3066 0.043 Uiso 1 1 calc R . .
O6 O 0.33860(13) 0.26319(12) 0.16906(6) 0.0214(3) Uani 1 1 d . . .
O7 O 0.45201(13) 0.36760(12) 0.23265(6) 0.0215(4) Uani 1 1 d . . .
C23 C 0.41139(18) 0.34325(16) 0.18780(9) 0.0175(5) Uani 1 1 d . . .
C24 C 0.4488(2) 0.41297(18) 0.15355(9) 0.0234(5) Uani 1 1 d . . .
C25 C 0.4694(2) 0.3638(2) 0.10248(10) 0.0303(6) Uani 1 1 d . . .
H25A H 0.4012 0.3108 0.0874 0.036 Uiso 1 1 calc R . .
H25B H 0.5294 0.3377 0.1070 0.036 Uiso 1 1 calc R . .
C26 C 0.5027(3) 0.4351(2) 0.06748(11) 0.0391(7) Uani 1 1 d . . .
H26A H 0.5161 0.4027 0.0344 0.047 Uiso 1 1 calc R . .
C27 C 0.3531(3) 0.4508(2) 0.14477(12) 0.0392(7) Uani 1 1 d . . .
H27A H 0.2851 0.3977 0.1294 0.047 Uiso 1 1 calc R . .
H27B H 0.3368 0.4818 0.1771 0.047 Uiso 1 1 calc R . .
C28 C 0.3871(4) 0.5224(3) 0.10996(13) 0.0558(10) Uani 1 1 d . . .
H28A H 0.3259 0.5477 0.1046 0.067 Uiso 1 1 calc R . .
C29 C 0.5547(3) 0.4947(2) 0.17670(12) 0.0530(10) Uani 1 1 d . . .
H29A H 0.6156 0.4700 0.1822 0.064 Uiso 1 1 calc R . .
H29B H 0.5420 0.5271 0.2094 0.064 Uiso 1 1 calc R . .
C30 C 0.5873(4) 0.5649(3) 0.14117(14) 0.0830(18) Uani 1 1 d . . .
H30A H 0.6564 0.6185 0.1563 0.100 Uiso 1 1 calc R . .
C31 C 0.4102(3) 0.4745(2) 0.06005(11) 0.0418(7) Uani 1 1 d . . .
H31A H 0.4320 0.5207 0.0378 0.050 Uiso 1 1 calc R . .
H31B H 0.3420 0.4225 0.0439 0.050 Uiso 1 1 calc R . .
C32 C 0.4922(6) 0.6036(3) 0.13380(15) 0.092(2) Uani 1 1 d . . .
H32A H 0.4784 0.6353 0.1665 0.111 Uiso 1 1 calc R . .
H32B H 0.5134 0.6508 0.1120 0.111 Uiso 1 1 calc R . .
C33 C 0.6088(3) 0.5152(3) 0.09105(14) 0.0726(14) Uani 1 1 d . . .
H33A H 0.6324 0.5609 0.0686 0.087 Uiso 1 1 calc R . .
H33B H 0.6689 0.4896 0.0961 0.087 Uiso 1 1 calc R . .
O8 O 0.33472(14) 0.09269(12) 0.20523(6) 0.0217(4) Uani 1 1 d . . .
O9 O 0.47762(13) 0.19707(12) 0.25757(7) 0.0217(4) Uani 1 1 d . . .
C34 C 0.43003(19) 0.11800(16) 0.22894(9) 0.0187(5) Uani 1 1 d . . .
C35 C 0.49092(19) 0.04681(17) 0.22048(10) 0.0219(5) Uani 1 1 d . . .
C36 C 0.5119(3) 0.0312(2) 0.16512(11) 0.0357(7) Uani 1 1 d . . .
H36A H 0.5578 0.0920 0.1569 0.043 Uiso 1 1 calc R . .
H36B H 0.4403 0.0077 0.1438 0.043 Uiso 1 1 calc R . .
C37 C 0.5723(3) -0.0412(2) 0.15450(13) 0.0420(8) Uani 1 1 d . . .
H37A H 0.5866 -0.0506 0.1185 0.050 Uiso 1 1 calc R . .
C38 C 0.4167(2) -0.04933(19) 0.23097(11) 0.0307(6) Uani 1 1 d . . .
H38A H 0.4003 -0.0417 0.2663 0.037 Uiso 1 1 calc R . .
H38B H 0.3455 -0.0724 0.2094 0.037 Uiso 1 1 calc R . .
C39 C 0.4772(3) -0.1215(2) 0.22027(13) 0.0396(7) Uani 1 1 d . . .
H39A H 0.4294 -0.1836 0.2272 0.048 Uiso 1 1 calc R . .
C40 C 0.6007(2) 0.0815(2) 0.25374(14) 0.0430(8) Uani 1 1 d . . .
H40A H 0.5865 0.0906 0.2894 0.052 Uiso 1 1 calc R . .
H40B H 0.6486 0.1430 0.2472 0.052 Uiso 1 1 calc R . .
C41 C 0.6600(3) 0.0082(2) 0.24288(16) 0.0584(12) Uani 1 1 d . . .
H41A H 0.7322 0.0313 0.2645 0.070 Uiso 1 1 calc R . .
C42 C 0.5009(3) -0.1341(2) 0.16622(13) 0.0412(7) Uani 1 1 d . . .
H42A H 0.5395 -0.1807 0.1595 0.049 Uiso 1 1 calc R . .
H42B H 0.4301 -0.1589 0.1443 0.049 Uiso 1 1 calc R . .
C43 C 0.5865(3) -0.0856(3) 0.25399(14) 0.0552(10) Uani 1 1 d . . .
H43A H 0.5715 -0.0771 0.2895 0.066 Uiso 1 1 calc R . .
H43B H 0.6248 -0.1325 0.2480 0.066 Uiso 1 1 calc R . .
C44 C 0.6818(3) -0.0047(2) 0.18755(17) 0.0570(11) Uani 1 1 d . . .
H44A H 0.7288 0.0566 0.1803 0.068 Uiso 1 1 calc R . .
H44B H 0.7218 -0.0501 0.1804 0.068 Uiso 1 1 calc R . .
O10 O 0.39330(13) 0.41275(11) 0.32803(6) 0.0195(3) Uani 1 1 d . . .
O11 O 0.20953(13) 0.37285(11) 0.33052(6) 0.0194(3) Uani 1 1 d . . .
C45 C 0.30702(18) 0.43236(16) 0.33666(9) 0.0170(4) Uani 1 1 d . . .
C46 C 0.32104(18) 0.53618(16) 0.35421(10) 0.0206(5) Uani 1 1 d . . .
C47 C 0.43130(19) 0.59137(17) 0.38647(10) 0.0214(5) Uani 1 1 d . . .
H47A H 0.4937 0.5847 0.3677 0.026 Uiso 1 1 calc R . .
H47B H 0.4333 0.5654 0.4171 0.026 Uiso 1 1 calc R . .
C48 C 0.4439(2) 0.69665(17) 0.40083(11) 0.0266(6) Uani 1 1 d . . .
H48A H 0.5159 0.7321 0.4220 0.032 Uiso 1 1 calc R . .
C49 C 0.3204(2) 0.57709(18) 0.30679(11) 0.0312(6) Uani 1 1 d . . .
H49A H 0.2502 0.5415 0.2852 0.037 Uiso 1 1 calc R . .
H49B H 0.3828 0.5711 0.2878 0.037 Uiso 1 1 calc R . .
C50 C 0.3318(3) 0.6824(2) 0.32168(13) 0.0397(7) Uani 1 1 d . . .
H50A H 0.3296 0.7092 0.2909 0.048 Uiso 1 1 calc R . .
C51 C 0.2249(2) 0.54619(18) 0.38433(12) 0.0316(6) Uani 1 1 d . . .
H51A H 0.1530 0.5106 0.3639 0.038 Uiso 1 1 calc R . .
H51B H 0.2256 0.5196 0.4148 0.038 Uiso 1 1 calc R . .
C52 C 0.2374(2) 0.65124(19) 0.39899(14) 0.0394(8) Uani 1 1 d . . .
H52A H 0.1747 0.6577 0.4183 0.047 Uiso 1 1 calc R . .
C53 C 0.4432(2) 0.73648(19) 0.35376(12) 0.0338(6) Uani 1 1 d . . .
H53A H 0.5051 0.7298 0.3346 0.041 Uiso 1 1 calc R . .
H53B H 0.4531 0.8046 0.3627 0.041 Uiso 1 1 calc R . .
C54 C 0.2347(2) 0.6893(2) 0.35182(14) 0.0445(8) Uani 1 1 d . . .
H54A H 0.2394 0.7563 0.3606 0.053 Uiso 1 1 calc R . .
H54B H 0.1635 0.6530 0.3310 0.053 Uiso 1 1 calc R . .
C55 C 0.3475(2) 0.7055(2) 0.43092(13) 0.0377(7) Uani 1 1 d . . .
H55A H 0.3494 0.6796 0.4616 0.045 Uiso 1 1 calc R . .
H55B H 0.3553 0.7730 0.4410 0.045 Uiso 1 1 calc R . .
O12 O 0.41583(13) 0.24306(12) 0.35154(6) 0.0195(3) Uani 1 1 d . . .
O13 O 0.24110(13) 0.22046(11) 0.36931(6) 0.0182(3) Uani 1 1 d . . .
C56 C 0.33195(18) 0.20540(16) 0.37341(8) 0.0172(4) Uani 1 1 d . . .
C57 C 0.33927(18) 0.13257(16) 0.40295(8) 0.0161(4) Uani 1 1 d . . .
C58 C 0.45091(18) 0.16473(16) 0.43542(9) 0.0185(5) Uani 1 1 d . . .
H58A H 0.5128 0.1832 0.4144 0.022 Uiso 1 1 calc R . .
H58B H 0.4571 0.2205 0.4616 0.022 Uiso 1 1 calc R . .
C59 C 0.45879(19) 0.08395(17) 0.45994(9) 0.0204(5) Uani 1 1 d . . .
H59A H 0.5313 0.1055 0.4811 0.024 Uiso 1 1 calc R . .
C60 C 0.33193(19) 0.04561(16) 0.36230(9) 0.0187(5) Uani 1 1 d . . .
H60A H 0.2606 0.0243 0.3409 0.022 Uiso 1 1 calc R . .
H60B H 0.3931 0.0633 0.3408 0.022 Uiso 1 1 calc R . .
C61 C 0.3401(2) -0.03519(17) 0.38697(9) 0.0219(5) Uani 1 1 d . . .
H61A H 0.3348 -0.0912 0.3605 0.026 Uiso 1 1 calc R . .
C62 C 0.24315(19) 0.10436(17) 0.43572(9) 0.0200(5) Uani 1 1 d . . .
H62A H 0.2469 0.1595 0.4619 0.024 Uiso 1 1 calc R . .
H62B H 0.1712 0.0835 0.4149 0.024 Uiso 1 1 calc R . .
C63 C 0.25192(19) 0.02357(17) 0.46031(9) 0.0210(5) Uani 1 1 d . . .
H63A H 0.1899 0.0054 0.4818 0.025 Uiso 1 1 calc R . .
C64 C 0.4516(2) -0.00200(18) 0.41925(9) 0.0224(5) Uani 1 1 d . . .
H64A H 0.5133 0.0156 0.3981 0.027 Uiso 1 1 calc R . .
H64B H 0.4579 -0.0538 0.4350 0.027 Uiso 1 1 calc R . .
C65 C 0.2443(2) -0.06244(17) 0.41999(10) 0.0237(5) Uani 1 1 d . . .
H65A H 0.1723 -0.0846 0.3991 0.028 Uiso 1 1 calc R . .
H65B H 0.2487 -0.1146 0.4360 0.028 Uiso 1 1 calc R . .
C66 C 0.36356(19) 0.05604(18) 0.49276(9) 0.0219(5) Uani 1 1 d . . .
H66A H 0.3688 0.1108 0.5194 0.026 Uiso 1 1 calc R . .
H66B H 0.3687 0.0042 0.5088 0.026 Uiso 1 1 calc R . .
N1 N 0.02613(15) 0.23223(13) 0.35743(7) 0.0176(4) Uani 1 1 d . . .
C67 C -0.08153(19) 0.18436(17) 0.34135(9) 0.0213(5) Uani 1 1 d . . .
H67A H -0.1004 0.1493 0.3080 0.026 Uiso 1 1 calc R . .
C68 C -0.1657(2) 0.18431(19) 0.37157(10) 0.0259(5) Uani 1 1 d . . .
H68A H -0.2408 0.1502 0.3587 0.031 Uiso 1 1 calc R . .
C69 C -0.1409(2) 0.23375(19) 0.42057(10) 0.0256(5) Uani 1 1 d . . .
C70 C -0.0295(2) 0.28324(19) 0.43717(10) 0.0267(5) Uani 1 1 d . . .
H70A H -0.0085 0.3185 0.4705 0.032 Uiso 1 1 calc R . .
C71 C 0.0503(2) 0.28066(18) 0.40481(9) 0.0225(5) Uani 1 1 d . . .
H71A H 0.1260 0.3149 0.4167 0.027 Uiso 1 1 calc R . .
C72 C -0.2297(2) 0.2355(3) 0.45508(12) 0.0416(7) Uani 1 1 d . . .
H72A H -0.1951 0.2742 0.4879 0.062 Uiso 0.50 1 calc PR . .
H72B H -0.2712 0.1708 0.4588 0.062 Uiso 0.50 1 calc PR . .
H72C H -0.2806 0.2624 0.4410 0.062 Uiso 0.50 1 calc PR . .
H72D H -0.3028 0.1975 0.4372 0.062 Uiso 0.50 1 calc PR . .
H72E H -0.2268 0.3008 0.4663 0.062 Uiso 0.50 1 calc PR . .
H72F H -0.2173 0.2092 0.4841 0.062 Uiso 0.50 1 calc PR . .
N2 N 0.19544(16) 0.08308(14) 0.12265(7) 0.0197(4) Uani 1 1 d . . .
C73 C 0.0924(2) 0.02966(18) 0.10097(10) 0.0250(5) Uani 1 1 d . . .
H73A H 0.0306 0.0310 0.1189 0.030 Uiso 1 1 calc R . .
C74 C 0.0729(2) -0.0268(2) 0.05389(10) 0.0305(6) Uani 1 1 d . . .
H74A H -0.0010 -0.0632 0.0400 0.037 Uiso 1 1 calc R . .
C75 C 0.1619(2) -0.0305(2) 0.02672(10) 0.0327(6) Uani 1 1 d . . .
C76 C 0.2676(2) 0.0239(2) 0.04916(10) 0.0306(6) Uani 1 1 d . . .
H76A H 0.3306 0.0230 0.0321 0.037 Uiso 1 1 calc R . .
C77 C 0.2814(2) 0.07951(18) 0.09620(9) 0.0234(5) Uani 1 1 d . . .
H77A H 0.3546 0.1169 0.1106 0.028 Uiso 1 1 calc R . .
C78 C 0.1450(3) -0.0905(3) -0.02495(12) 0.0484(9) Uani 1 1 d . . .
H78A H 0.2057 -0.0613 -0.0442 0.073 Uiso 1 1 calc R . .
H78B H 0.0741 -0.0954 -0.0419 0.073 Uiso 1 1 calc R . .
H78C H 0.1444 -0.1538 -0.0224 0.073 Uiso 1 1 calc R . .
N3 N 0.59379(15) 0.38042(14) 0.31599(7) 0.0173(4) Uani 1 1 d . . .
C79 C 0.63535(19) 0.47196(17) 0.31284(9) 0.0193(5) Uani 1 1 d . . .
H79A H 0.5875 0.4996 0.2993 0.023 Uiso 1 1 calc R . .
C80 C 0.7450(2) 0.52797(18) 0.32841(10) 0.0236(5) Uani 1 1 d . . .
H80A H 0.7709 0.5926 0.3256 0.028 Uiso 1 1 calc R . .
C81 C 0.81652(19) 0.48909(19) 0.34811(10) 0.0267(6) Uani 1 1 d . . .
C82 C 0.7729(2) 0.3947(2) 0.35164(11) 0.0290(6) Uani 1 1 d . . .
H82A H 0.8189 0.3654 0.3652 0.035 Uiso 1 1 calc R . .
C83 C 0.6630(2) 0.34314(18) 0.33548(10) 0.0234(5) Uani 1 1 d . . .
H83A H 0.6351 0.2786 0.3382 0.028 Uiso 1 1 calc R . .
C84 C 0.9367(2) 0.5469(2) 0.36436(14) 0.0451(8) Uani 1 1 d . . .
H84A H 0.9833 0.5257 0.3407 0.068 Uiso 1 1 calc R . .
H84B H 0.9566 0.5388 0.3979 0.068 Uiso 1 1 calc R . .
H84C H 0.9484 0.6138 0.3651 0.068 Uiso 1 1 calc R . .
N4 N 0.5473(5) 0.0765(6) 0.0326(3) 0.0642(18) Uani 0.50 1 d PDU A -1
O41 O 0.5560(5) 0.1428(4) 0.06059(17) 0.0622(16) Uani 0.50 1 d PDU A -1
O42 O 0.5041(5) 0.0554(5) -0.0123(3) 0.0735(17) Uani 0.50 1 d PDU A -1
O43 O 0.5736(9) 0.0128(8) 0.0446(3) 0.127(4) Uani 0.50 1 d PDU A -1
N5 N 0.0163(14) 0.499(4) 0.500(2) 0.060(3) Uani 0.50 1 d PDU B -2
O51 O -0.0685(5) 0.4528(7) 0.5166(3) 0.0643(18) Uani 0.50 1 d PDU B -2
O52 O 0.1050(5) 0.4930(6) 0.5125(3) 0.091(2) Uani 0.50 1 d PDU B -2
O53 O 0.0133(14) 0.5543(6) 0.4719(3) 0.134(5) Uani 0.50 1 d PDU B -2
C101 C 0.1595(2) 0.1041(2) 0.58039(11) 0.0330(6) Uani 1 1 d . . .
C102 C 0.0603(2) 0.0998(2) 0.55700(11) 0.0369(7) Uani 1 1 d . . .
H102 H -0.0002 0.0417 0.5503 0.044 Uiso 1 1 calc R . .
C103 C 0.0475(3) 0.1789(2) 0.54302(13) 0.0453(8) Uani 1 1 d . . .
H103 H -0.0215 0.1746 0.5270 0.054 Uiso 1 1 calc R . .
C104 C 0.1349(3) 0.2640(2) 0.55241(13) 0.0444(8) Uani 1 1 d . . .
H104 H 0.1266 0.3184 0.5429 0.053 Uiso 1 1 calc R . .
C105 C 0.2347(3) 0.2690(2) 0.57587(12) 0.0394(7) Uani 1 1 d . . .
H105 H 0.2956 0.3270 0.5821 0.047 Uiso 1 1 calc R . .
C106 C 0.2465(2) 0.1910(2) 0.59019(11) 0.0362(7) Uani 1 1 d . . .
H106 H 0.3150 0.1960 0.6070 0.043 Uiso 1 1 calc R . .
C107 C 0.1730(3) 0.0181(3) 0.59489(13) 0.0473(8) Uani 1 1 d . . .
H10C H 0.0998 -0.0282 0.5965 0.071 Uiso 1 1 calc R . .
H10D H 0.2162 0.0360 0.6277 0.071 Uiso 1 1 calc R . .
H10E H 0.2120 -0.0098 0.5699 0.071 Uiso 1 1 calc R . .
C111 C 0.2387(3) 0.2243(2) -0.03505(15) 0.0507(9) Uani 1 1 d . . .
C112 C 0.2129(3) 0.2195(3) 0.01248(14) 0.0497(9) Uani 1 1 d . . .
H112 H 0.2490 0.1903 0.0321 0.060 Uiso 1 1 calc R . .
C113 C 0.1374(4) 0.2551(3) 0.03248(15) 0.0681(13) Uani 1 1 d . . .
H113 H 0.1211 0.2514 0.0659 0.082 Uiso 1 1 calc R . .
C114 C 0.0842(4) 0.2969(3) 0.0042(3) 0.0877(18) Uani 1 1 d . . .
H114 H 0.0297 0.3213 0.0176 0.105 Uiso 1 1 calc R . .
C115 C 0.1107(4) 0.3027(3) -0.0430(2) 0.0779(15) Uani 1 1 d . . .
H115 H 0.0757 0.3327 -0.0627 0.093 Uiso 1 1 calc R . .
C116 C 0.1864(4) 0.2664(3) -0.06248(13) 0.0601(11) Uani 1 1 d . . .
H116 H 0.2033 0.2703 -0.0958 0.072 Uiso 1 1 calc R . .
C117 C 0.3247(6) 0.1846(4) -0.0566(3) 0.143(3) Uani 1 1 d . . .
H11C H 0.3990 0.2270 -0.0421 0.215 Uiso 1 1 calc R . .
H11D H 0.3191 0.1792 -0.0930 0.215 Uiso 1 1 calc R . .
H11E H 0.3115 0.1220 -0.0487 0.215 Uiso 1 1 calc R . .
C121 C 0.7954(3) 0.2711(3) -0.07205(14) 0.0536(9) Uani 1 1 d . . .
C122 C 0.7214(4) 0.2521(4) -0.03567(17) 0.0707(12) Uani 1 1 d . . .
H122 H 0.6764 0.1889 -0.0352 0.085 Uiso 1 1 calc R . .
C123 C 0.7147(4) 0.3285(4) 0.00043(16) 0.0758(14) Uani 1 1 d . . .
H123 H 0.6652 0.3170 0.0255 0.091 Uiso 1 1 calc R . .
C124 C 0.7799(5) 0.4188(4) -0.0012(2) 0.0862(15) Uani 1 1 d . . .
H124 H 0.7752 0.4701 0.0229 0.103 Uiso 1 1 calc R . .
C125 C 0.8498(5) 0.4359(4) -0.0360(2) 0.0889(16) Uani 1 1 d . . .
H125 H 0.8946 0.4994 -0.0361 0.107 Uiso 1 1 calc R . .
C126 C 0.8589(4) 0.3648(3) -0.07153(19) 0.0670(11) Uani 1 1 d . . .
H126 H 0.9089 0.3793 -0.0961 0.080 Uiso 1 1 calc R . .
C127 C 0.8087(4) 0.1952(3) -0.10947(17) 0.0720(12) Uani 1 1 d . . .
H12A H 0.8006 0.2086 -0.1429 0.108 Uiso 1 1 calc R . .
H12B H 0.7519 0.1349 -0.1074 0.108 Uiso 1 1 calc R . .
H12C H 0.8826 0.1914 -0.1031 0.108 Uiso 1 1 calc R . .
C131 C 0.4229(5) 0.4991(7) 0.5103(3) 0.071(4) Uani 0.50 1 d PG C -1
C132 C 0.5167(7) 0.5730(6) 0.5341(3) 0.084(6) Uani 0.50 1 d PG C -1
H132 H 0.5095 0.6204 0.5600 0.101 Uiso 0.50 1 calc PR C -1
C133 C 0.6212(6) 0.5775(6) 0.5201(4) 0.072(4) Uani 0.50 1 d PG C -1
H133 H 0.6853 0.6280 0.5363 0.086 Uiso 0.50 1 calc PR C -1
C134 C 0.6318(5) 0.5081(6) 0.4822(4) 0.095(5) Uani 0.50 1 d PG C -1
H134 H 0.7031 0.5112 0.4726 0.114 Uiso 0.50 1 calc PR C -1
C135 C 0.5379(6) 0.4342(5) 0.4584(3) 0.059(3) Uani 0.50 1 d PG C -1
H135 H 0.5452 0.3867 0.4326 0.071 Uiso 0.50 1 calc PR C -1
C136 C 0.4335(5) 0.4297(5) 0.4725(3) 0.052(4) Uani 0.50 1 d PG C -1
H136 H 0.3694 0.3792 0.4562 0.063 Uiso 0.50 1 calc PR C -1
C137 C 0.3159(12) 0.5040(10) 0.5285(5) 0.090(4) Uani 0.50 1 d P C -1
H13A H 0.2540 0.4499 0.5098 0.135 Uiso 0.50 1 calc PR C -1
H13B H 0.3067 0.5629 0.5232 0.135 Uiso 0.50 1 calc PR C -1
H13C H 0.3168 0.5022 0.5642 0.135 Uiso 0.50 1 calc PR C -1

loop_
_atom_site_aniso_label
_atom_site_aniso_U_11
_atom_site_aniso_U_22
_atom_site_aniso_U_33
_atom_site_aniso_U_23
_atom_site_aniso_U_13
_atom_site_aniso_U_12
Fe1 0.01220(15) 0.01267(16) 0.01738(17) 0.00344(12) 0.00110(12) 0.00292(12)
Fe2 0.01376(15) 0.01384(16) 0.01703(17) 0.00263(12) 0.00125(12) 0.00341(12)
Fe3 0.01250(15) 0.01299(16) 0.01766(17) 0.00314(12) 0.00116(12) 0.00342(12)
O1 0.0137(7) 0.0138(8) 0.0173(8) 0.0019(6) 0.0006(6) 0.0033(6)
O2 0.0164(8) 0.0277(9) 0.0183(8) 0.0066(7) 0.0005(6) 0.0068(7)
O3 0.0199(8) 0.0222(9) 0.0211(9) 0.0047(7) 0.0031(7) 0.0097(7)
C1 0.0145(10) 0.0156(11) 0.0200(12) 0.0014(9) -0.0011(8) 0.0014(9)
C2 0.0182(11) 0.0203(12) 0.0187(12) 0.0044(9) 0.0015(9) 0.0074(9)
C3 0.0245(13) 0.0390(16) 0.0484(18) 0.0227(14) 0.0138(12) 0.0167(12)
C4 0.0284(14) 0.0457(18) 0.0510(19) 0.0212(15) 0.0143(13) 0.0223(13)
C5 0.0215(13) 0.0272(15) 0.081(2) 0.0238(16) 0.0018(14) 0.0053(12)
C6 0.0322(16) 0.0289(16) 0.103(3) 0.0340(19) 0.0097(17) 0.0114(13)
C7 0.070(2) 0.066(2) 0.0270(16) -0.0077(15) -0.0119(15) 0.052(2)
C8 0.084(3) 0.084(3) 0.0260(16) -0.0014(17) -0.0131(16) 0.067(3)
C9 0.0477(18) 0.0347(16) 0.0433(18) -0.0001(13) -0.0031(14) 0.0262(15)
C10 0.071(3) 0.111(4) 0.058(2) 0.061(3) 0.035(2) 0.067(3)
C11 0.0371(17) 0.0416(19) 0.081(3) 0.0013(18) -0.0219(17) 0.0213(15)
O4 0.0215(8) 0.0150(8) 0.0224(9) 0.0040(7) 0.0032(7) 0.0023(7)
O5 0.0184(8) 0.0166(8) 0.0202(9) 0.0035(7) 0.0011(6) 0.0004(6)
C12 0.0132(10) 0.0173(11) 0.0226(12) 0.0033(9) -0.0012(9) 0.0041(9)
C13 0.0172(11) 0.0149(11) 0.0215(12) 0.0036(9) -0.0014(9) 0.0028(9)
C14 0.0311(13) 0.0176(12) 0.0272(14) 0.0055(10) 0.0052(11) 0.0027(10)
C15 0.0311(14) 0.0193(12) 0.0276(14) 0.0089(10) 0.0047(11) 0.0006(10)
C16 0.0278(14) 0.0280(14) 0.0440(17) 0.0175(13) -0.0153(12) -0.0069(11)
C17 0.0458(18) 0.0274(15) 0.0442(19) 0.0150(14) -0.0215(15) -0.0172(14)
C18 0.0312(14) 0.0185(12) 0.0431(17) 0.0054(11) 0.0136(12) 0.0087(11)
C19 0.0543(19) 0.0210(14) 0.056(2) 0.0066(13) 0.0221(16) 0.0156(14)
C20 0.0252(14) 0.0267(14) 0.060(2) 0.0196(14) -0.0023(13) -0.0045(11)
C21 0.091(3) 0.0190(15) 0.0329(18) -0.0006(13) 0.0061(18) -0.0122(16)
C22 0.0369(15) 0.0176(13) 0.0490(18) 0.0112(12) -0.0026(13) 0.0041(11)
O6 0.0195(8) 0.0192(8) 0.0207(9) 0.0036(7) 0.0033(6) 0.0005(7)
O7 0.0196(8) 0.0223(9) 0.0189(9) 0.0062(7) 0.0004(6) 0.0015(7)
C23 0.0153(10) 0.0177(11) 0.0204(12) 0.0052(9) 0.0050(9) 0.0056(9)
C24 0.0228(12) 0.0215(12) 0.0212(12) 0.0062(10) 0.0029(9) 0.0005(10)
C25 0.0316(14) 0.0371(15) 0.0261(14) 0.0126(12) 0.0099(11) 0.0129(12)
C26 0.0433(17) 0.0424(17) 0.0285(15) 0.0153(13) 0.0115(13) 0.0058(14)
C27 0.0563(19) 0.0433(18) 0.0346(16) 0.0189(14) 0.0172(14) 0.0317(16)
C28 0.101(3) 0.045(2) 0.043(2) 0.0244(16) 0.020(2) 0.044(2)
C29 0.056(2) 0.0427(19) 0.0307(17) 0.0175(14) -0.0064(15) -0.0256(16)
C30 0.099(3) 0.055(2) 0.041(2) 0.0278(19) -0.016(2) -0.051(2)
C31 0.060(2) 0.0375(17) 0.0306(16) 0.0203(13) 0.0071(14) 0.0135(15)
C32 0.200(6) 0.0234(18) 0.038(2) 0.0153(16) 0.019(3) 0.015(3)
C33 0.052(2) 0.090(3) 0.048(2) 0.042(2) 0.0065(17) -0.027(2)
O8 0.0201(8) 0.0179(8) 0.0259(9) -0.0008(7) -0.0015(7) 0.0081(7)
O9 0.0165(8) 0.0172(8) 0.0288(9) -0.0006(7) 0.0008(7) 0.0051(7)
C34 0.0161(10) 0.0171(11) 0.0223(12) 0.0035(9) 0.0036(9) 0.0050(9)
C35 0.0171(11) 0.0169(11) 0.0311(14) 0.0019(10) 0.0003(9) 0.0066(9)
C36 0.0431(17) 0.0331(15) 0.0409(17) 0.0104(13) 0.0152(13) 0.0237(14)
C37 0.0465(18) 0.0402(18) 0.0497(19) 0.0052(15) 0.0165(15) 0.0294(15)
C38 0.0304(14) 0.0221(13) 0.0418(16) 0.0081(12) 0.0097(12) 0.0102(11)
C39 0.0406(17) 0.0242(14) 0.059(2) 0.0120(14) 0.0105(15) 0.0156(13)
C40 0.0276(14) 0.0321(16) 0.065(2) -0.0118(15) -0.0147(14) 0.0174(13)
C41 0.0360(17) 0.0416(19) 0.089(3) -0.0276(19) -0.0322(18) 0.0261(15)
C42 0.0354(16) 0.0321(16) 0.057(2) -0.0052(14) -0.0014(14) 0.0199(13)
C43 0.075(3) 0.053(2) 0.055(2) 0.0039(17) -0.0079(19) 0.050(2)
C44 0.0294(16) 0.0321(17) 0.110(3) 0.0018(19) 0.0192(18) 0.0167(14)
O10 0.0142(7) 0.0154(8) 0.0271(9) 0.0001(7) 0.0018(6) 0.0049(6)
O11 0.0148(8) 0.0147(8) 0.0272(9) 0.0039(7) 0.0029(6) 0.0031(6)
C45 0.0171(11) 0.0161(11) 0.0183(11) 0.0045(9) 0.0028(8) 0.0058(9)
C46 0.0139(10) 0.0131(11) 0.0331(14) 0.0023(10) 0.0022(9) 0.0035(9)
C47 0.0162(11) 0.0172(11) 0.0286(13) 0.0018(10) 0.0020(9) 0.0042(9)
C48 0.0174(11) 0.0167(12) 0.0414(16) 0.0001(11) 0.0056(10) 0.0029(9)
C49 0.0306(14) 0.0210(13) 0.0376(16) 0.0092(11) -0.0081(12) 0.0023(11)
C50 0.0397(17) 0.0200(14) 0.055(2) 0.0136(13) -0.0097(14) 0.0022(12)
C51 0.0202(12) 0.0174(12) 0.0542(18) 0.0022(12) 0.0106(12) 0.0043(10)
C52 0.0211(13) 0.0206(13) 0.073(2) 0.0000(14) 0.0113(13) 0.0072(11)
C53 0.0258(13) 0.0166(12) 0.0531(19) 0.0070(12) 0.0012(12) 0.0000(10)
C54 0.0252(14) 0.0205(14) 0.082(3) -0.0008(15) -0.0100(15) 0.0080(11)
C55 0.0296(14) 0.0208(13) 0.055(2) -0.0072(13) 0.0121(13) 0.0056(11)
O12 0.0155(8) 0.0207(8) 0.0217(9) 0.0084(7) 0.0003(6) 0.0034(7)
O13 0.0192(8) 0.0192(8) 0.0187(8) 0.0042(7) 0.0011(6) 0.0098(7)
C56 0.0178(11) 0.0138(11) 0.0172(11) 0.0001(9) -0.0019(8) 0.0036(9)
C57 0.0138(10) 0.0159(11) 0.0189(11) 0.0041(9) 0.0009(8) 0.0051(8)
C58 0.0159(10) 0.0177(11) 0.0197(12) 0.0036(9) -0.0013(9) 0.0030(9)
C59 0.0151(10) 0.0212(12) 0.0240(12) 0.0064(10) -0.0021(9) 0.0046(9)
C60 0.0190(11) 0.0173(11) 0.0187(12) 0.0020(9) -0.0010(9) 0.0058(9)
C61 0.0249(12) 0.0155(11) 0.0238(13) 0.0019(9) -0.0006(10) 0.0062(9)
C62 0.0156(11) 0.0233(12) 0.0220(12) 0.0063(10) 0.0023(9) 0.0070(9)
C63 0.0171(11) 0.0229(12) 0.0239(12) 0.0101(10) 0.0029(9) 0.0051(9)
C64 0.0230(12) 0.0224(12) 0.0259(13) 0.0080(10) 0.0021(10) 0.0114(10)
C65 0.0209(12) 0.0175(12) 0.0304(14) 0.0094(10) -0.0025(10) 0.0018(9)
C66 0.0213(12) 0.0244(12) 0.0210(12) 0.0079(10) 0.0000(9) 0.0076(10)
N1 0.0152(9) 0.0156(9) 0.0215(10) 0.0047(8) 0.0019(7) 0.0040(7)
C67 0.0188(11) 0.0210(12) 0.0218(12) 0.0059(10) 0.0016(9) 0.0030(9)
C68 0.0152(11) 0.0314(14) 0.0301(14) 0.0105(11) 0.0032(10) 0.0045(10)
C69 0.0229(12) 0.0325(14) 0.0283(14) 0.0140(11) 0.0086(10) 0.0137(11)
C70 0.0265(13) 0.0326(14) 0.0208(13) 0.0040(11) 0.0041(10) 0.0104(11)
C71 0.0175(11) 0.0255(13) 0.0230(13) 0.0036(10) 0.0007(9) 0.0062(10)
C72 0.0289(15) 0.063(2) 0.0367(17) 0.0123(15) 0.0149(12) 0.0184(15)
N2 0.0176(9) 0.0203(10) 0.0193(10) 0.0027(8) 0.0002(8) 0.0047(8)
C73 0.0221(12) 0.0252(13) 0.0238(13) 0.0016(10) -0.0005(10) 0.0049(10)
C74 0.0252(13) 0.0318(15) 0.0263(14) -0.0025(11) -0.0043(11) 0.0039(11)
C75 0.0352(15) 0.0338(15) 0.0250(14) -0.0036(12) 0.0013(11) 0.0114(12)
C76 0.0277(13) 0.0342(15) 0.0267(14) -0.0006(11) 0.0059(11) 0.0096(12)
C77 0.0207(12) 0.0249(13) 0.0227(13) 0.0030(10) 0.0003(9) 0.0066(10)
C78 0.0462(19) 0.055(2) 0.0295(17) -0.0174(15) -0.0008(14) 0.0114(16)
N3 0.0150(9) 0.0178(10) 0.0185(10) 0.0031(8) 0.0027(7) 0.0047(8)
C79 0.0179(11) 0.0196(12) 0.0200(12) 0.0039(9) 0.0028(9) 0.0061(9)
C80 0.0184(11) 0.0219(12) 0.0282(13) 0.0079(10) 0.0028(10) 0.0024(10)
C81 0.0130(11) 0.0325(14) 0.0300(14) 0.0088(11) -0.0002(10) 0.0007(10)
C82 0.0180(12) 0.0345(15) 0.0388(16) 0.0148(12) -0.0004(11) 0.0108(11)
C83 0.0211(12) 0.0213(12) 0.0298(14) 0.0082(10) 0.0025(10) 0.0084(10)
C84 0.0171(13) 0.0465(19) 0.066(2) 0.0210(17) -0.0068(13) -0.0003(13)
N4 0.035(3) 0.105(6) 0.067(4) 0.042(4) 0.032(3) 0.028(4)
O41 0.068(3) 0.047(3) 0.029(2) -0.015(2) 0.014(2) -0.026(2)
O42 0.057(4) 0.106(5) 0.056(4) 0.008(3) 0.017(3) 0.028(4)
O43 0.173(9) 0.212(10) 0.073(5) 0.075(6) 0.074(6) 0.137(9)
N5 0.101(8) 0.043(3) 0.026(3) 0.000(2) 0.007(15) 0.018(15)
O51 0.053(3) 0.087(6) 0.055(5) 0.003(3) 0.009(3) 0.031(3)
O52 0.050(3) 0.130(6) 0.060(4) 0.009(4) -0.007(3) -0.007(4)
O53 0.320(16) 0.063(5) 0.027(4) 0.005(3) 0.009(7) 0.080(8)
C101 0.0326(14) 0.0398(16) 0.0309(15) 0.0103(12) 0.0124(12) 0.0157(13)
C102 0.0284(14) 0.0392(17) 0.0364(16) 0.0045(13) 0.0036(12) 0.0043(12)
C103 0.0311(16) 0.049(2) 0.053(2) 0.0102(16) -0.0059(14) 0.0109(14)
C104 0.0480(19) 0.0353(17) 0.051(2) 0.0117(15) 0.0032(15) 0.0148(15)
C105 0.0315(15) 0.0345(16) 0.0413(18) 0.0015(13) 0.0029(13) 0.0003(13)
C106 0.0242(13) 0.0492(18) 0.0338(16) 0.0076(13) 0.0043(11) 0.0110(13)
C107 0.056(2) 0.054(2) 0.047(2) 0.0243(17) 0.0230(16) 0.0301(18)
C111 0.048(2) 0.0329(17) 0.065(2) 0.0053(16) 0.0248(17) 0.0063(15)
C112 0.0426(18) 0.046(2) 0.049(2) 0.0219(16) -0.0117(16) -0.0042(15)
C113 0.063(3) 0.067(3) 0.038(2) -0.0102(19) 0.0209(18) -0.017(2)
C114 0.041(2) 0.060(3) 0.145(5) -0.017(3) 0.029(3) 0.013(2)
C115 0.060(3) 0.060(3) 0.107(4) 0.014(3) -0.029(3) 0.018(2)
C116 0.085(3) 0.050(2) 0.0302(18) 0.0102(16) -0.0003(18) 0.003(2)
C117 0.124(5) 0.069(4) 0.248(9) 0.023(5) 0.122(6) 0.043(4)
C121 0.045(2) 0.070(3) 0.052(2) 0.0157(19) 0.0011(16) 0.0270(19)
C122 0.063(3) 0.088(3) 0.070(3) 0.036(3) 0.006(2) 0.028(2)
C123 0.094(4) 0.112(4) 0.049(2) 0.023(3) 0.012(2) 0.066(3)
C124 0.109(4) 0.088(4) 0.077(3) 0.020(3) -0.001(3) 0.053(4)
C125 0.090(4) 0.093(4) 0.100(4) 0.024(3) 0.013(3) 0.049(3)
C126 0.057(2) 0.057(3) 0.095(3) 0.025(2) 0.007(2) 0.026(2)
C127 0.055(2) 0.081(3) 0.074(3) 0.010(2) -0.002(2) 0.020(2)
C131 0.136(11) 0.058(6) 0.038(5) 0.023(5) 0.008(6) 0.052(7)
C132 0.110(16) 0.051(8) 0.070(10) 0.026(7) -0.035(9) -0.002(7)
C133 0.105(10) 0.034(5) 0.062(8) 0.006(5) -0.015(7) 0.009(6)
C134 0.142(16) 0.082(9) 0.105(12) 0.063(9) 0.050(10) 0.070(10)
C135 0.098(9) 0.013(3) 0.046(5) 0.004(3) -0.027(5) -0.003(4)
C136 0.101(11) 0.038(5) 0.020(4) 0.008(3) 0.011(6) 0.025(6)
C137 0.152(12) 0.101(9) 0.072(7) 0.056(6) 0.070(7) 0.089(9)

loop_
_atom_type_symbol
_atom_type_description
_atom_type_scat_dispersion_real
_atom_type_scat_dispersion_imag
_atom_type_scat_source
C C 0.0033 0.0016 'International Tables Vol C Tables 4.2.6.8 and 6.1.1.4'
H H 0.0000 0.0000 'International Tables Vol C Tables 4.2.6.8 and 6.1.1.4'
N N 0.0061 0.0033 'International Tables Vol C Tables 4.2.6.8 and 6.1.1.4'
O O 0.0106 0.0060 'International Tables Vol C Tables 4.2.6.8 and 6.1.1.4'
Fe Fe 0.3463 0.8444 'International Tables Vol C Tables 4.2.6.8 and 6.1.1.4'

loop_
_geom_angle_atom_site_label_1
_geom_angle_atom_site_label_2
_geom_angle_atom_site_label_3
_geom_angle
O1 Fe1 O2 95.35(7)
O1 Fe1 O11 94.37(7)
O2 Fe1 O11 89.78(7)
O1 Fe1 O13 95.03(7)
O2 Fe1 O13 169.52(7)
O11 Fe1 O13 90.82(7)
O1 Fe1 O4 94.34(7)
O2 Fe1 O4 91.16(7)
O11 Fe1 O4 171.11(7)
O13 Fe1 O4 86.67(7)
O1 Fe1 N1 179.50(7)
O2 Fe1 N1 84.17(7)
O11 Fe1 N1 85.48(7)
O13 Fe1 N1 85.45(7)
O4 Fe1 N1 85.83(7)
O1 Fe2 O5 95.18(7)
O1 Fe2 O6 95.21(7)
O5 Fe2 O6 169.45(7)
O1 Fe2 O8 91.92(7)
O5 Fe2 O8 88.20(7)
O6 Fe2 O8 93.26(7)
O1 Fe2 O3 95.78(7)
O5 Fe2 O3 89.98(7)
O6 Fe2 O3 87.18(7)
O8 Fe2 O3 172.22(7)
O1 Fe2 N2 174.92(7)
O5 Fe2 N2 85.60(7)
O6 Fe2 N2 84.21(7)
O8 Fe2 N2 83.08(7)
O3 Fe2 N2 89.24(7)
O1 Fe3 O10 95.00(6)
O1 Fe3 O7 94.39(7)
O10 Fe3 O7 87.33(7)
O1 Fe3 O12 94.89(7)
O10 Fe3 O12 91.67(7)
O7 Fe3 O12 170.72(7)
O1 Fe3 O9 95.39(7)
O10 Fe3 O9 169.54(7)
O7 Fe3 O9 93.10(7)
O12 Fe3 O9 86.22(7)
O1 Fe3 N3 178.11(7)
O10 Fe3 N3 84.01(7)
O7 Fe3 N3 83.96(7)
O12 Fe3 N3 86.76(7)
O9 Fe3 N3 85.64(7)
Fe1 O1 Fe3 120.31(8)
Fe1 O1 Fe2 119.35(8)
Fe3 O1 Fe2 120.33(8)
C1 O2 Fe1 134.97(15)
C1 O3 Fe2 127.04(15)
O2 C1 O3 124.2(2)
O2 C1 C2 116.9(2)
O3 C1 C2 118.9(2)
C7 C2 C1 111.0(2)
C7 C2 C5 110.4(3)
C1 C2 C5 107.20(19)
C7 C2 C3 108.9(2)
C1 C2 C3 111.6(2)
C5 C2 C3 107.6(2)
C2 C3 C4 109.9(2)
C2 C3 H3A 109.7
C4 C3 H3A 109.7
C2 C3 H3B 109.7
C4 C3 H3B 109.7
H3A C3 H3B 108.2
C11 C4 C9 109.7(3)
C11 C4 C3 110.1(3)
C9 C4 C3 108.8(2)
C11 C4 H4A 109.4
C9 C4 H4A 109.4
C3 C4 H4A 109.4
C2 C5 C6 109.4(2)
C2 C5 H5A 109.8
C6 C5 H5A 109.8
C2 C5 H5B 109.8
C6 C5 H5B 109.8
H5A C5 H5B 108.2
C10 C6 C9 110.1(3)
C10 C6 C5 109.3(3)
C9 C6 C5 108.7(3)
C10 C6 H6A 109.6
C9 C6 H6A 109.6
C5 C6 H6A 109.6
C2 C7 C8 109.4(2)
C2 C7 H7A 109.8
C8 C7 H7A 109.8
C2 C7 H7B 109.8
C8 C7 H7B 109.8
H7A C7 H7B 108.2
C10 C8 C11 110.1(3)
C10 C8 C7 109.1(3)
C11 C8 C7 109.6(3)
C10 C8 H8A 109.4
C11 C8 H8A 109.4
C7 C8 H8A 109.4
C4 C9 C6 109.6(2)
C4 C9 H9A 109.8
C6 C9 H9A 109.8
C4 C9 H9B 109.8
C6 C9 H9B 109.8
H9A C9 H9B 108.2
C8 C10 C6 109.9(3)
C8 C10 H10A 109.7
C6 C10 H10A 109.7
C8 C10 H10B 109.7
C6 C10 H10B 109.7
H10A C10 H10B 108.2
C4 C11 C8 109.9(3)
C4 C11 H11A 109.7
C8 C11 H11A 109.7
C4 C11 H11B 109.7
C8 C11 H11B 109.7
H11A C11 H11B 108.2
C12 O4 Fe1 127.59(15)
C12 O5 Fe2 133.57(15)
O4 C12 O5 124.6(2)
O4 C12 C13 118.9(2)
O5 C12 C13 116.5(2)
C12 C13 C14 112.6(2)
C12 C13 C18 108.81(19)
C14 C13 C18 109.3(2)
C12 C13 C16 108.47(19)
C14 C13 C16 108.6(2)
C18 C13 C16 109.0(2)
C13 C14 C15 110.3(2)
C13 C14 H14A 109.6
C15 C14 H14A 109.6
C13 C14 H14B 109.6
C15 C14 H14B 109.6
H14A C14 H14B 108.1
C22 C15 C20 109.4(2)
C22 C15 C14 109.6(2)
C20 C15 C14 109.1(2)
C22 C15 H15A 109.6
C20 C15 H15A 109.6
C14 C15 H15A 109.6
C17 C16 C13 109.8(2)
C17 C16 H16A 109.7
C13 C16 H16A 109.7
C17 C16 H16B 109.7
C13 C16 H16B 109.7
H16A C16 H16B 108.2
C21 C17 C20 109.3(3)
C21 C17 C16 109.0(3)
C20 C17 C16 110.5(3)
C21 C17 H17A 109.3
C20 C17 H17A 109.3
C16 C17 H17A 109.3
C13 C18 C19 109.5(2)
C13 C18 H18A 109.8
C19 C18 H18A 109.8
C13 C18 H18B 109.8
C19 C18 H18B 109.8
H18A C18 H18B 108.2
C22 C19 C21 109.4(3)
C22 C19 C18 109.6(2)
C21 C19 C18 109.3(3)
C22 C19 H19A 109.5
C21 C19 H19A 109.5
C18 C19 H19A 109.5
C17 C20 C15 109.5(2)
C17 C20 H20A 109.8
C15 C20 H20A 109.8
C17 C20 H20B 109.8
C15 C20 H20B 109.8
H20A C20 H20B 108.2
C17 C21 C19 109.9(3)
C17 C21 H21A 109.7
C19 C21 H21A 109.7
C17 C21 H21B 109.7
C19 C21 H21B 109.7
H21A C21 H21B 108.2
C15 C22 C19 109.5(2)
C15 C22 H22A 109.8
C19 C22 H22A 109.8
C15 C22 H22B 109.8
C19 C22 H22B 109.8
H22A C22 H22B 108.2
C23 O6 Fe2 133.66(15)
C23 O7 Fe3 131.16(15)
O7 C23 O6 124.1(2)
O7 C23 C24 118.8(2)
O6 C23 C24 117.2(2)
C23 C24 C29 111.2(2)
C23 C24 C25 110.8(2)
C29 C24 C25 109.3(2)
C23 C24 C27 107.3(2)
C29 C24 C27 110.3(3)
C25 C24 C27 107.9(2)
C24 C25 C26 109.9(2)
C24 C25 H25A 109.7
C26 C25 H25A 109.7
C24 C25 H25B 109.7
C26 C25 H25B 109.7
H25A C25 H25B 108.2
C31 C26 C33 109.8(3)
C31 C26 C25 109.7(2)
C33 C26 C25 108.8(3)
C31 C26 H26A 109.5
C33 C26 H26A 109.5
C25 C26 H26A 109.5
C28 C27 C24 109.4(3)
C28 C27 H27A 109.8
C24 C27 H27A 109.8
C28 C27 H27B 109.8
C24 C27 H27B 109.8
H27A C27 H27B 108.2
C31 C28 C32 108.9(4)
C31 C28 C27 109.8(3)
C32 C28 C27 109.4(3)
C31 C28 H28A 109.6
C32 C28 H28A 109.6
C27 C28 H28A 109.6
C24 C29 C30 109.1(3)
C24 C29 H29A 109.9
C30 C29 H29A 109.9
C24 C29 H29B 109.9
C30 C29 H29B 109.9
H29A C29 H29B 108.3
C33 C30 C29 109.8(4)
C33 C30 C32 110.2(3)
C29 C30 C32 109.0(4)
C33 C30 H30A 109.3
C29 C30 H30A 109.3
C32 C30 H30A 109.3
C28 C31 C26 110.3(3)
C28 C31 H31A 109.6
C26 C31 H31A 109.6
C28 C31 H31B 109.6
C26 C31 H31B 109.6
H31A C31 H31B 108.1
C28 C32 C30 109.6(3)
C28 C32 H32A 109.8
C30 C32 H32A 109.8
C28 C32 H32B 109.8
C30 C32 H32B 109.8
H32A C32 H32B 108.2
C26 C33 C30 109.2(3)
C26 C33 H33A 109.8
C30 C33 H33A 109.8
C26 C33 H33B 109.8
C30 C33 H33B 109.8
H33A C33 H33B 108.3
C34 O8 Fe2 131.56(15)
C34 O9 Fe3 132.31(15)
O9 C34 O8 124.8(2)
O9 C34 C35 118.9(2)
O8 C34 C35 116.3(2)
C40 C35 C34 111.8(2)
C40 C35 C36 110.2(2)
C34 C35 C36 107.9(2)
C40 C35 C38 109.4(2)
C34 C35 C38 109.95(19)
C36 C35 C38 107.6(2)
C35 C36 C37 109.9(2)
C35 C36 H36A 109.7
C37 C36 H36A 109.7
C35 C36 H36B 109.7
C37 C36 H36B 109.7
H36A C36 H36B 108.2
C42 C37 C44 109.2(3)
C42 C37 C36 109.3(2)
C44 C37 C36 109.2(3)
C42 C37 H37A 109.7
C44 C37 H37A 109.7
C36 C37 H37A 109.7
C39 C38 C35 109.4(2)
C39 C38 H38A 109.8
C35 C38 H38A 109.8
C39 C38 H38B 109.8
C35 C38 H38B 109.8
H38A C38 H38B 108.2
C42 C39 C43 109.4(3)
C42 C39 C38 109.8(3)
C43 C39 C38 109.4(3)
C42 C39 H39A 109.4
C43 C39 H39A 109.4
C38 C39 H39A 109.4
C35 C40 C41 109.7(2)
C35 C40 H40A 109.7
C41 C40 H40A 109.7
C35 C40 H40B 109.7
C41 C40 H40B 109.7
H40A C40 H40B 108.2
C43 C41 C44 109.8(3)
C43 C41 C40 109.3(3)
C44 C41 C40 109.0(3)
C43 C41 H41A 109.6
C44 C41 H41A 109.6
C40 C41 H41A 109.6
C37 C42 C39 110.6(3)
C37 C42 H42A 109.5
C39 C42 H42A 109.5
C37 C42 H42B 109.5
C39 C42 H42B 109.5
H42A C42 H42B 108.1
C41 C43 C39 109.4(3)
C41 C43 H43A 109.8
C39 C43 H43A 109.8
C41 C43 H43B 109.8
C39 C43 H43B 109.8
H43A C43 H43B 108.2
C37 C44 C41 109.9(3)
C37 C44 H44A 109.7
C41 C44 H44A 109.7
C37 C44 H44B 109.7
C41 C44 H44B 109.7
H44A C44 H44B 108.2
C45 O10 Fe3 133.86(15)
C45 O11 Fe1 130.15(15)
O10 C45 O11 125.0(2)
O10 C45 C46 117.3(2)
O11 C45 C46 117.59(19)
C45 C46 C47 112.02(19)
C45 C46 C49 106.3(2)
C47 C46 C49 108.7(2)
C45 C46 C51 110.66(19)
C47 C46 C51 109.0(2)
C49 C46 C51 110.2(2)
C46 C47 C48 109.83(19)
C46 C47 H47A 109.7
C48 C47 H47A 109.7
C46 C47 H47B 109.7
C48 C47 H47B 109.7
H47A C47 H47B 108.2
C53 C48 C55 110.7(2)
C53 C48 C47 109.4(2)
C55 C48 C47 108.8(2)
C53 C48 H48A 109.3
C55 C48 H48A 109.3
C47 C48 H48A 109.3
C46 C49 C50 109.3(2)
C46 C49 H49A 109.8
C50 C49 H49A 109.8
C46 C49 H49B 109.8
C50 C49 H49B 109.8
H49A C49 H49B 108.3
C53 C50 C54 110.3(3)
C53 C50 C49 108.7(2)
C54 C50 C49 108.5(2)
C53 C50 H50A 109.8
C54 C50 H50A 109.8
C49 C50 H50A 109.8
C52 C51 C46 109.6(2)
C52 C51 H51A 109.8
C46 C51 H51A 109.8
C52 C51 H51B 109.8
C46 C51 H51B 109.8
H51A C51 H51B 108.2
C54 C52 C55 110.0(3)
C54 C52 C51 108.4(3)
C55 C52 C51 109.5(2)
C54 C52 H52A 109.6
C55 C52 H52A 109.6
C51 C52 H52A 109.6
C48 C53 C50 109.0(2)
C48 C53 H53A 109.9
C50 C53 H53A 109.9
C48 C53 H53B 109.9
C50 C53 H53B 109.9
H53A C53 H53B 108.3
C52 C54 C50 110.9(2)
C52 C54 H54A 109.5
C50 C54 H54A 109.5
C52 C54 H54B 109.5
C50 C54 H54B 109.5
H54A C54 H54B 108.0
C52 C55 C48 109.6(2)
C52 C55 H55A 109.8
C48 C55 H55A 109.8
C52 C55 H55B 109.8
C48 C55 H55B 109.8
H55A C55 H55B 108.2
C56 O12 Fe3 128.28(15)
C56 O13 Fe1 130.32(15)
O13 C56 O12 124.2(2)
O13 C56 C57 118.6(2)
O12 C56 C57 117.09(19)
C56 C57 C58 112.10(18)
C56 C57 C62 113.14(18)
C58 C57 C62 109.67(19)
C56 C57 C60 103.90(18)
C58 C57 C60 108.66(18)
C62 C57 C60 109.12(19)
C59 C58 C57 109.74(18)
C59 C58 H58A 109.7
C57 C58 H58A 109.7
C59 C58 H58B 109.7
C57 C58 H58B 109.7
H58A C58 H58B 108.2
C66 C59 C58 109.62(19)
C66 C59 C64 109.5(2)
C58 C59 C64 109.73(19)
C66 C59 H59A 109.3
C58 C59 H59A 109.3
C64 C59 H59A 109.3
C61 C60 C57 110.05(19)
C61 C60 H60A 109.7
C57 C60 H60A 109.7
C61 C60 H60B 109.7
C57 C60 H60B 109.7
H60A C60 H60B 108.2
C64 C61 C60 109.24(19)
C64 C61 C65 109.7(2)
C60 C61 C65 109.16(19)
C64 C61 H61A 109.6
C60 C61 H61A 109.6
C65 C61 H61A 109.6
C63 C62 C57 109.15(18)
C63 C62 H62A 109.9
C57 C62 H62A 109.9
C63 C62 H62B 109.9
C57 C62 H62B 109.9
H62A C62 H62B 108.3
C65 C63 C66 109.0(2)
C65 C63 C62 110.0(2)
C66 C63 C62 109.90(19)
C65 C63 H63A 109.3
C66 C63 H63A 109.3
C62 C63 H63A 109.3
C61 C64 C59 109.21(19)
C61 C64 H64A 109.8
C59 C64 H64A 109.8
C61 C64 H64B 109.8
C59 C64 H64B 109.8
H64A C64 H64B 108.3
C63 C65 C61 109.59(19)
C63 C65 H65A 109.8
C61 C65 H65A 109.8
C63 C65 H65B 109.8
C61 C65 H65B 109.8
H65A C65 H65B 108.2
C59 C66 C63 109.43(19)
C59 C66 H66A 109.8
C63 C66 H66A 109.8
C59 C66 H66B 109.8
C63 C66 H66B 109.8
H66A C66 H66B 108.2
C71 N1 C67 117.4(2)
C71 N1 Fe1 121.09(15)
C67 N1 Fe1 121.48(16)
N1 C67 C68 122.4(2)
N1 C67 H67A 118.8
C68 C67 H67A 118.8
C67 C68 C69 120.3(2)
C67 C68 H68A 119.9
C69 C68 H68A 119.9
C68 C69 C70 117.2(2)
C68 C69 C72 122.2(2)
C70 C69 C72 120.5(3)
C71 C70 C69 119.4(2)
C71 C70 H70A 120.3
C69 C70 H70A 120.3
N1 C71 C70 123.2(2)
N1 C71 H71A 118.4
C70 C71 H71A 118.4
C69 C72 H72A 109.5
C69 C72 H72B 109.5
H72A C72 H72B 109.5
C69 C72 H72C 109.5
H72A C72 H72C 109.5
H72B C72 H72C 109.5
C69 C72 H72D 109.5
C69 C72 H72E 109.5
H72D C72 H72E 109.5
C69 C72 H72F 109.5
H72D C72 H72F 109.5
H72E C72 H72F 109.5
C77 N2 C73 117.1(2)
C77 N2 Fe2 119.32(16)
C73 N2 Fe2 123.37(16)
N2 C73 C74 122.8(2)
N2 C73 H73A 118.6
C74 C73 H73A 118.6
C73 C74 C75 119.9(2)
C73 C74 H74A 120.0
C75 C74 H74A 120.0
C76 C75 C74 117.2(2)
C76 C75 C78 120.8(3)
C74 C75 C78 122.0(3)
C77 C76 C75 120.0(2)
C77 C76 H76A 120.0
C75 C76 H76A 120.0
N2 C77 C76 122.9(2)
N2 C77 H77A 118.5
C76 C77 H77A 118.5
C75 C78 H78A 109.5
C75 C78 H78B 109.5
H78A C78 H78B 109.5
C75 C78 H78C 109.5
H78A C78 H78C 109.5
H78B C78 H78C 109.5
C79 N3 C83 117.3(2)
C79 N3 Fe3 119.74(15)
C83 N3 Fe3 122.91(16)
N3 C79 C80 123.0(2)
N3 C79 H79A 118.5
C80 C79 H79A 118.5
C79 C80 C81 119.6(2)
C79 C80 H80A 120.2
C81 C80 H80A 120.2
C80 C81 C82 117.2(2)
C80 C81 C84 121.2(3)
C82 C81 C84 121.6(2)
C83 C82 C81 120.1(2)
C83 C82 H82A 119.9
C81 C82 H82A 119.9
N3 C83 C82 122.8(2)
N3 C83 H83A 118.6
C82 C83 H83A 118.6
C81 C84 H84A 109.5
C81 C84 H84B 109.5
H84A C84 H84B 109.5
C81 C84 H84C 109.5
H84A C84 H84C 109.5
H84B C84 H84C 109.5
O41 N4 O43 121.3(9)
O41 N4 O42 126.3(8)
O43 N4 O42 112.2(8)
O52 N5 O53 119.5(12)
O52 N5 O51 118.9(11)
O53 N5 O51 121.6(11)
C102 C101 C106 117.9(3)
C102 C101 C107 120.9(3)
C106 C101 C107 121.2(3)
C101 C102 C103 121.2(3)
C101 C102 H102 119.4
C103 C102 H102 119.4
C104 C103 C102 120.1(3)
C104 C103 H103 119.9
C102 C103 H103 119.9
C103 C104 C105 119.1(3)
C103 C104 H104 120.4
C105 C104 H104 120.4
C106 C105 C104 120.5(3)
C106 C105 H105 119.7
C104 C105 H105 119.7
C105 C106 C101 121.1(3)
C105 C106 H106 119.5
C101 C106 H106 119.5
C101 C107 H10C 109.5
C101 C107 H10D 109.5
H10C C107 H10D 109.5
C101 C107 H10E 109.5
H10C C107 H10E 109.5
H10D C107 H10E 109.5
C116 C111 C112 118.3(4)
C116 C111 C117 120.9(5)
C112 C111 C117 120.7(5)
C113 C112 C111 121.6(4)
C113 C112 H112 119.2
C111 C112 H112 119.2
C112 C113 C114 119.6(4)
C112 C113 H113 120.2
C114 C113 H113 120.2
C115 C114 C113 118.9(4)
C115 C114 H114 120.5
C113 C114 H114 120.5
C116 C115 C114 120.6(4)
C116 C115 H115 119.7
C114 C115 H115 119.7
C115 C116 C111 120.9(4)
C115 C116 H116 119.5
C111 C116 H116 119.5
C111 C117 H11C 109.5
C111 C117 H11D 109.5
H11C C117 H11D 109.5
C111 C117 H11E 109.5
H11C C117 H11E 109.5
H11D C117 H11E 109.5
C126 C121 C122 118.3(4)
C126 C121 C127 119.9(4)
C122 C121 C127 121.8(4)
C121 C122 C123 119.1(5)
C121 C122 H122 120.5
C123 C122 H122 120.5
C124 C123 C122 119.4(5)
C124 C123 H123 120.3
C122 C123 H123 120.3
C125 C124 C123 120.9(6)
C125 C124 H124 119.5
C123 C124 H124 119.5
C124 C125 C126 121.6(6)
C124 C125 H125 119.2
C126 C125 H125 119.2
C125 C126 C121 120.6(5)
C125 C126 H126 119.7
C121 C126 H126 119.7
C121 C127 H12A 109.5
C121 C127 H12B 109.5
H12A C127 H12B 109.5
C121 C127 H12C 109.5
H12A C127 H12C 109.5
H12B C127 H12C 109.5
C132 C131 C136 120.0
C132 C131 C137 114.4(9)
C136 C131 C137 125.6(9)
C133 C132 C131 120.0
C133 C132 H132 120.0
C131 C132 H132 120.0
C132 C133 C134 120.0
C132 C133 H133 120.0
C134 C133 H133 120.0
C133 C134 C135 120.0
C133 C134 H134 120.0
C135 C134 H134 120.0
C136 C135 C134 120.0
C136 C135 H135 120.0
C134 C135 H135 120.0
C135 C136 C131 120.0
C135 C136 H136 120.0
C131 C136 H136 120.0
C131 C137 H13A 109.5
C131 C137 H13B 109.5
H13A C137 H13B 109.5
C131 C137 H13C 109.5
H13A C137 H13C 109.5
H13B C137 H13C 109.5

loop_
_geom_bond_atom_site_label_1
_geom_bond_atom_site_label_2
_geom_bond_distance
Fe1 O1 1.8962(15)
Fe1 O2 1.9964(16)
Fe1 O11 2.0069(16)
Fe1 O13 2.0087(16)
Fe1 O4 2.0426(16)
Fe1 N1 2.1643(19)
Fe2 O1 1.9114(16)
Fe2 O5 2.0055(16)
Fe2 O6 2.0071(17)
Fe2 O8 2.0263(16)
Fe2 O3 2.0426(16)
Fe2 N2 2.159(2)
Fe3 O1 1.9105(15)
Fe3 O10 2.0032(16)
Fe3 O7 2.0093(17)
Fe3 O12 2.0123(16)
Fe3 O9 2.0173(16)
Fe3 N3 2.1701(19)
O2 C1 1.263(3)
O3 C1 1.266(3)
C1 C2 1.528(3)
C2 C7 1.523(4)
C2 C5 1.530(4)
C2 C3 1.539(3)
C3 C4 1.541(4)
C3 H3A 0.9900
C3 H3B 0.9900
C4 C11 1.502(5)
C4 C9 1.509(4)
C4 H4A 1.0000
C5 C6 1.548(4)
C5 H5A 0.9900
C5 H5B 0.9900
C6 C10 1.515(6)
C6 C9 1.526(5)
C6 H6A 1.0000
C7 C8 1.547(4)
C7 H7A 0.9900
C7 H7B 0.9900
C8 C10 1.505(6)
C8 C11 1.515(5)
C8 H8A 1.0000
C9 H9A 0.9900
C9 H9B 0.9900
C10 H10A 0.9900
C10 H10B 0.9900
C11 H11A 0.9900
C11 H11B 0.9900
O4 C12 1.259(3)
O5 C12 1.268(3)
C12 C13 1.525(3)
C13 C14 1.530(3)
C13 C18 1.535(3)
C13 C16 1.537(3)
C14 C15 1.536(3)
C14 H14A 0.9900
C14 H14B 0.9900
C15 C22 1.526(4)
C15 C20 1.529(4)
C15 H15A 1.0000
C16 C17 1.527(4)
C16 H16A 0.9900
C16 H16B 0.9900
C17 C21 1.518(6)
C17 C20 1.519(5)
C17 H17A 1.0000
C18 C19 1.536(4)
C18 H18A 0.9900
C18 H18B 0.9900
C19 C22 1.526(4)
C19 C21 1.528(5)
C19 H19A 1.0000
C20 H20A 0.9900
C20 H20B 0.9900
C21 H21A 0.9900
C21 H21B 0.9900
C22 H22A 0.9900
C22 H22B 0.9900
O6 C23 1.273(3)
O7 C23 1.254(3)
C23 C24 1.512(3)
C24 C29 1.531(4)
C24 C25 1.539(4)
C24 C27 1.549(4)
C25 C26 1.540(4)
C25 H25A 0.9900
C25 H25B 0.9900
C26 C31 1.521(5)
C26 C33 1.524(5)
C26 H26A 1.0000
C27 C28 1.540(4)
C27 H27A 0.9900
C27 H27B 0.9900
C28 C31 1.518(5)
C28 C32 1.525(7)
C28 H28A 1.0000
C29 C30 1.538(4)
C29 H29A 0.9900
C29 H29B 0.9900
C30 C33 1.524(7)
C30 C32 1.544(8)
C30 H30A 1.0000
C31 H31A 0.9900
C31 H31B 0.9900
C32 H32A 0.9900
C32 H32B 0.9900
C33 H33A 0.9900
C33 H33B 0.9900
O8 C34 1.267(3)
O9 C34 1.261(3)
C34 C35 1.529(3)
C35 C40 1.527(4)
C35 C36 1.535(4)
C35 C38 1.546(4)
C36 C37 1.544(4)
C36 H36A 0.9900
C36 H36B 0.9900
C37 C42 1.508(5)
C37 C44 1.520(5)
C37 H37A 1.0000
C38 C39 1.542(4)
C38 H38A 0.9900
C38 H38B 0.9900
C39 C42 1.509(5)
C39 C43 1.527(5)
C39 H39A 1.0000
C40 C41 1.545(4)
C40 H40A 0.9900
C40 H40B 0.9900
C41 C43 1.522(6)
C41 C44 1.536(6)
C41 H41A 1.0000
C42 H42A 0.9900
C42 H42B 0.9900
C43 H43A 0.9900
C43 H43B 0.9900
C44 H44A 0.9900
C44 H44B 0.9900
O10 C45 1.259(3)
O11 C45 1.264(3)
C45 C46 1.523(3)
C46 C47 1.532(3)
C46 C49 1.534(4)
C46 C51 1.541(3)
C47 C48 1.540(3)
C47 H47A 0.9900
C47 H47B 0.9900
C48 C53 1.517(4)
C48 C55 1.539(4)
C48 H48A 1.0000
C49 C50 1.545(4)
C49 H49A 0.9900
C49 H49B 0.9900
C50 C53 1.537(4)
C50 C54 1.540(5)
C50 H50A 1.0000
C51 C52 1.538(4)
C51 H51A 0.9900
C51 H51B 0.9900
C52 C54 1.507(5)
C52 C55 1.525(4)
C52 H52A 1.0000
C53 H53A 0.9900
C53 H53B 0.9900
C54 H54A 0.9900
C54 H54B 0.9900
C55 H55A 0.9900
C55 H55B 0.9900
O12 C56 1.266(3)
O13 C56 1.266(3)
C56 C57 1.510(3)
C57 C58 1.539(3)
C57 C62 1.539(3)
C57 C60 1.549(3)
C58 C59 1.534(3)
C58 H58A 0.9900
C58 H58B 0.9900
C59 C66 1.531(3)
C59 C64 1.539(3)
C59 H59A 1.0000
C60 C61 1.537(3)
C60 H60A 0.9900
C60 H60B 0.9900
C61 C64 1.533(3)
C61 C65 1.538(3)
C61 H61A 1.0000
C62 C63 1.539(3)
C62 H62A 0.9900
C62 H62B 0.9900
C63 C65 1.532(4)
C63 C66 1.538(3)
C63 H63A 1.0000
C64 H64A 0.9900
C64 H64B 0.9900
C65 H65A 0.9900
C65 H65B 0.9900
C66 H66A 0.9900
C66 H66B 0.9900
N1 C71 1.341(3)
N1 C67 1.345(3)
C67 C68 1.382(3)
C67 H67A 0.9500
C68 C69 1.384(4)
C68 H68A 0.9500
C69 C70 1.392(4)
C69 C72 1.508(4)
C70 C71 1.382(3)
C70 H70A 0.9500
C71 H71A 0.9500
C72 H72A 0.9800
C72 H72B 0.9800
C72 H72C 0.9800
C72 H72D 0.9800
C72 H72E 0.9800
C72 H72F 0.9800
N2 C77 1.350(3)
N2 C73 1.351(3)
C73 C74 1.380(4)
C73 H73A 0.9500
C74 C75 1.394(4)
C74 H74A 0.9500
C75 C76 1.386(4)
C75 C78 1.506(4)
C76 C77 1.379(4)
C76 H76A 0.9500
C77 H77A 0.9500
C78 H78A 0.9800
C78 H78B 0.9800
C78 H78C 0.9800
N3 C79 1.342(3)
N3 C83 1.344(3)
C79 C80 1.387(3)
C79 H79A 0.9500
C80 C81 1.387(4)
C80 H80A 0.9500
C81 C82 1.387(4)
C81 C84 1.505(4)
C82 C83 1.379(4)
C82 H82A 0.9500
C83 H83A 0.9500
C84 H84A 0.9800
C84 H84B 0.9800
C84 H84C 0.9800
N4 O41 1.126(7)
N4 O43 1.223(8)
N4 O42 1.268(8)
N5 O52 1.217(11)
N5 O53 1.236(12)
N5 O51 1.241(12)
C101 C102 1.379(4)
C101 C106 1.398(4)
C101 C107 1.498(4)
C102 C103 1.387(5)
C102 H102 0.9500
C103 C104 1.383(5)
C103 H103 0.9500
C104 C105 1.384(4)
C104 H104 0.9500
C105 C106 1.371(4)
C105 H105 0.9500
C106 H106 0.9500
C107 H10C 0.9800
C107 H10D 0.9800
C107 H10E 0.9800
C111 C116 1.358(6)
C111 C112 1.359(5)
C111 C117 1.515(6)
C112 C113 1.347(6)
C112 H112 0.9500
C113 C114 1.377(7)
C113 H113 0.9500
C114 C115 1.355(8)
C114 H114 0.9500
C115 C116 1.351(7)
C115 H115 0.9500
C116 H116 0.9500
C117 H11C 0.9800
C117 H11D 0.9800
C117 H11E 0.9800
C121 C126 1.391(6)
C121 C122 1.399(6)
C121 C127 1.465(6)
C122 C123 1.418(7)
C122 H122 0.9500
C123 C124 1.367(7)
C123 H123 0.9500
C124 C125 1.331(7)
C124 H124 0.9500
C125 C126 1.363(7)
C125 H125 0.9500
C126 H126 0.9500
C127 H12A 0.9800
C127 H12B 0.9800
C127 H12C 0.9800
C131 C132 1.3900
C131 C136 1.3900
C131 C137 1.496(12)
C132 C133 1.3900
C132 H132 0.9500
C133 C134 1.3900
C133 H133 0.9500
C134 C135 1.3900
C134 H134 0.9500
C135 C136 1.3900
C135 H135 0.9500
C136 H136 0.9500
C137 H13A 0.9800
C137 H13B 0.9800
C137 H13C 0.9800
